data_7011977
loop_
_publ_author_name
'Mao, Jiang-Gao'
'Wang, Zhike'
'Clearfield, Abraham'

_publ_section_title
;
 Building layered structures from hydrogen bonded molecular units and
 1D metal phosphonate chains: synthesis, characterization and crystal
 structures of
 N,N???-dimethyl-N,N???-ethylenediamine-bis(methylenephosphonic acid),
 its Ni(ii) and Pb(ii) complexes
;
_journal_issue 24
_journal_name_full 'Journal of the Chemical Society, Dalton Transactions'
_journal_page_first 4541
_journal_paper_doi 10.1039/b206343n
_journal_year 2002
_chemical_formula_sum 'C6 H18 N2 O6 P2'
_chemical_formula_weight 276.16
_chemical_name_systematic
; 
? 
;
_space_group_IT_number 14
_symmetry_cell_setting monoclinic
_symmetry_space_group_name_Hall '-P 2yn'
_symmetry_space_group_name_H-M 'P 1 21/n 1'
_atom_sites_solution_hydrogens geom
_atom_sites_solution_primary direct
_atom_sites_solution_secondary difmap
_audit_creation_method SHELXL-97
_cell_angle_alpha 90.00
_cell_angle_beta 112.844(4)
_cell_angle_gamma 90.00
_cell_formula_units_Z 2
_cell_length_a 6.9401(15)
_cell_length_b 10.456(2)
_cell_length_c 8.4868(18)
_cell_measurement_temperature 110(2)
_cell_volume 567.5(2)
_computing_structure_refinement 'SHELXL-97 (Sheldrick, 1997)'
_computing_structure_solution 'SHELXS-97 (Sheldrick, 1990)'
_diffrn_ambient_temperature 110(2)
_diffrn_measured_fraction_theta_full 0.981
_diffrn_measured_fraction_theta_max 0.981
_diffrn_measurement_device_type 'Bruker Smart CCD '
_diffrn_measurement_method 'narrow frame method, hemisphere data'
_diffrn_radiation_monochromator graphite
_diffrn_radiation_source 'fine-focus sealed tube'
_diffrn_radiation_type MoK\a
_diffrn_radiation_wavelength 0.71073
_diffrn_reflns_av_R_equivalents 0.0402
_diffrn_reflns_av_sigmaI/netI 0.0326
_diffrn_reflns_limit_h_max 6
_diffrn_reflns_limit_h_min -9
_diffrn_reflns_limit_k_max 12
_diffrn_reflns_limit_k_min -13
_diffrn_reflns_limit_l_max 10
_diffrn_reflns_limit_l_min -8
_diffrn_reflns_number 3330
_diffrn_reflns_theta_full 27.52
_diffrn_reflns_theta_max 27.52
_diffrn_reflns_theta_min 3.24
_diffrn_standards_decay_% <1.0%
_exptl_absorpt_coefficient_mu 0.400
_exptl_absorpt_correction_T_max 0.939
_exptl_absorpt_correction_T_min 0.744
_exptl_absorpt_correction_type empirical
_exptl_crystal_colour colorless
_exptl_crystal_density_diffrn 1.616
_exptl_crystal_density_method 'not measured'
_exptl_crystal_description block
_exptl_crystal_F_000 292
_exptl_crystal_size_max 0.28
_exptl_crystal_size_mid 0.12
_exptl_crystal_size_min 0.10
_refine_diff_density_max 0.498
_refine_diff_density_min -0.459
_refine_diff_density_rms 0.091
_refine_ls_extinction_method none
_refine_ls_goodness_of_fit_ref 1.126
_refine_ls_hydrogen_treatment mixed
_refine_ls_matrix_type full
_refine_ls_number_parameters 73
_refine_ls_number_reflns 1279
_refine_ls_number_restraints 0
_refine_ls_restrained_S_all 1.126
_refine_ls_R_factor_all 0.0425
_refine_ls_R_factor_gt 0.0373
_refine_ls_shift/su_max 0.002
_refine_ls_shift/su_mean 0.000
_refine_ls_structure_factor_coef Fsqd
_refine_ls_weighting_details 'calc w=1/[\s^2^(Fo^2^)+(0.0607P)^2^+0.5430P] where P=(Fo^2^+2Fc^2^)/3'
_refine_ls_weighting_scheme calc
_refine_ls_wR_factor_gt 0.1069
_refine_ls_wR_factor_ref 0.1154
_reflns_number_gt 1147
_reflns_number_total 1279
_reflns_threshold_expression >2sigma(I)
_cod_data_source_file b206343n.txt
_cod_data_source_block maoc5
_cod_depositor_comments
;
The following automatic conversions were performed:
'_symmetry_cell_setting' value 'Monoclinic' changed to 'monoclinic'
according to '/home/saulius/struct/CIF-dictionaries/cif_core.dic'
dictionary named 'cif_core.dic' version 2.4.1 from 2010-06-29.

Automatic conversion script
Id: cif_fix_enum 1527 2010-12-29 10:47:43Z saulius 
;
_cod_original_sg_symbol_H-M P2(1)/n
_cod_database_code 7011977

loop_
_symmetry_equiv_pos_as_xyz
'x, y, z'
'-x+1/2, y+1/2, -z+1/2'
'-x, -y, -z'
'x-1/2, -y-1/2, z-1/2'

loop_
_atom_site_label
_atom_site_type_symbol
_atom_site_fract_x
_atom_site_fract_y
_atom_site_fract_z
_atom_site_U_iso_or_equiv
_atom_site_adp_type
_atom_site_occupancy
_atom_site_symmetry_multiplicity
_atom_site_calc_flag
_atom_site_refinement_flags
_atom_site_disorder_assembly
_atom_site_disorder_group
P1 P 0.09436(8) 0.30470(5) 0.40374(6) 0.0123(2) Uani 1 1 d . . .
N1 N 0.3255(3) 0.46267(16) 0.2692(2) 0.0141(4) Uani 1 1 d . . .
H11A H 0.3267 0.5449 0.2344 0.017 Uiso 1 1 calc R . .
C1 C 0.5069(3) 0.44961(19) 0.4377(2) 0.0151(4) Uani 1 1 d . . .
H1B H 0.6368 0.4598 0.4214 0.018 Uiso 1 1 calc R . .
H1C H 0.5060 0.3650 0.4844 0.018 Uiso 1 1 calc R . .
C2 C 0.1147(3) 0.44101(19) 0.2751(3) 0.0147(4) Uani 1 1 d . . .
H2A H 0.0139 0.4292 0.1590 0.018 Uiso 1 1 calc R . .
H2B H 0.0753 0.5178 0.3194 0.018 Uiso 1 1 calc R . .
C3 C 0.3592(4) 0.3795(2) 0.1390(3) 0.0177(4) Uani 1 1 d . . .
H3A H 0.4952 0.3960 0.1388 0.026 Uiso 1 1 calc R . .
H3B H 0.2544 0.3979 0.0280 0.026 Uiso 1 1 calc R . .
H3C H 0.3497 0.2913 0.1666 0.026 Uiso 1 1 calc R . .
O1 O -0.1460(2) 0.28561(14) 0.34051(19) 0.0162(4) Uani 1 1 d . . .
H1A H -0.1862 0.2391 0.2560 0.024 Uiso 1 1 calc R . .
O2 O 0.1739(2) 0.35003(13) 0.58667(18) 0.0151(3) Uani 1 1 d . . .
O3 O 0.2067(2) 0.19215(13) 0.36886(19) 0.0161(3) Uani 1 1 d . . .

loop_
_atom_site_aniso_label
_atom_site_aniso_U_11
_atom_site_aniso_U_22
_atom_site_aniso_U_33
_atom_site_aniso_U_23
_atom_site_aniso_U_13
_atom_site_aniso_U_12
P1 0.0149(3) 0.0074(3) 0.0144(3) -0.00021(17) 0.0053(2) -0.00034(17)
N1 0.0200(9) 0.0076(8) 0.0157(8) -0.0002(6) 0.0078(7) 0.0011(6)
C1 0.0179(10) 0.0100(9) 0.0162(9) -0.0012(8) 0.0052(8) 0.0012(7)
C2 0.0164(10) 0.0111(9) 0.0160(9) 0.0008(7) 0.0056(8) 0.0019(7)
C3 0.0246(11) 0.0139(10) 0.0168(10) -0.0028(8) 0.0106(8) 0.0018(8)
O1 0.0165(8) 0.0144(7) 0.0171(7) -0.0042(6) 0.0060(6) -0.0025(5)
O2 0.0187(7) 0.0106(7) 0.0140(7) 0.0007(5) 0.0042(6) 0.0000(5)
O3 0.0206(8) 0.0076(7) 0.0205(8) -0.0018(5) 0.0083(6) 0.0001(5)

loop_
_atom_type_symbol
_atom_type_description
_atom_type_scat_dispersion_real
_atom_type_scat_dispersion_imag
_atom_type_scat_source
C C 0.0033 0.0016 'International Tables Vol C Tables 4.2.6.8 and 6.1.1.4'
H H 0.0000 0.0000 'International Tables Vol C Tables 4.2.6.8 and 6.1.1.4'
N N 0.0061 0.0033 'International Tables Vol C Tables 4.2.6.8 and 6.1.1.4'
O O 0.0106 0.0060 'International Tables Vol C Tables 4.2.6.8 and 6.1.1.4'
P P 0.1023 0.0942 'International Tables Vol C Tables 4.2.6.8 and 6.1.1.4'

loop_
_geom_angle_atom_site_label_1
_geom_angle_atom_site_label_2
_geom_angle_atom_site_label_3
_geom_angle
_geom_angle_site_symmetry_1
_geom_angle_site_symmetry_3
_geom_angle_publ_flag
O3 P1 O2 115.98(9) . . ?
O3 P1 O1 113.62(9) . . ?
O2 P1 O1 108.11(8) . . ?
O3 P1 C2 108.99(9) . . ?
O2 P1 C2 106.66(9) . . ?
O1 P1 C2 102.40(9) . . ?
C3 N1 C1 109.73(16) . . ?
C3 N1 C2 111.82(16) . . ?
C1 N1 C2 115.01(16) . . ?
N1 C1 C1 110.1(2) . 3_666 ?
N1 C2 P1 116.02(13) . . ?

loop_
_geom_bond_atom_site_label_1
_geom_bond_atom_site_label_2
_geom_bond_distance
_geom_bond_site_symmetry_2
_geom_bond_publ_flag
P1 O3 1.5033(15) . ?
P1 O2 1.5081(15) . ?
P1 O1 1.5541(16) . ?
P1 C2 1.834(2) . ?
N1 C3 1.494(2) . ?
N1 C1 1.500(3) . ?
N1 C2 1.500(3) . ?
C1 C1 1.521(4) 3_666 ?
